data_4313172
loop_
_publ_author_name
'Paul V. Bernhardt'
'Elizabeth J. Hayes'

_publ_section_title
;
 Redox Active Macrocyclic Receptors for Neutral Guests
;
_journal_name_full 'Inorganic Chemistry'
_journal_page_first 1371
_journal_page_last 1377
_journal_paper_doi 10.1021/ic026000c
_journal_volume 42
_journal_year 2003
_chemical_compound_source 'synthesis as described'
_chemical_formula_moiety 'C17 H44 Cu1 N12 O13'
_chemical_formula_structural 'C17 H44 CU N12 O13'
_chemical_formula_sum 'C17 H44 Cu N12 O13'
_chemical_formula_weight 688.18
_chemical_name_systematic
;
   ?
;
_space_group_IT_number 2
_symmetry_cell_setting triclinic
_symmetry_Int_Tables_number 2
_symmetry_space_group_name_Hall '-P 1'
_symmetry_space_group_name_H-M 'P -1'
_atom_sites_solution_hydrogens geom
_atom_sites_solution_primary direct
_atom_sites_solution_secondary difmap
_audit_conform_dict_location ftp://ftp.iucr.org/cifdics/cif_core.dic
_audit_conform_dict_name cif_core.dic
_audit_conform_dict_version 2.1
_audit_creation_date 2002-09-05T13:02:02-00:00
_audit_creation_method 'WinGX routine CIF_UPDATE'
_cell_angle_alpha 79.122(8)
_cell_angle_beta 79.505(7)
_cell_angle_gamma 71.063(8)
_cell_formula_units_Z 2
_cell_length_a 8.6441(7)
_cell_length_b 9.0970(10)
_cell_length_c 20.291(2)
_cell_measurement_reflns_used 25
_cell_measurement_temperature 293(2)
_cell_measurement_theta_max 14
_cell_measurement_theta_min 10
_cell_measurement_wavelength 0.71073
_cell_volume 1469.5(3)
_computing_cell_refinement 'CAD4 Express (Enraf Nonius, 1994)'
_computing_data_collection 'CAD4 Express (Enraf Nonius, 1994)'
_computing_data_reduction 'XCAD4 (Harms & Wocadlo, 1995)'
_computing_molecular_graphics 'Ortep-3 for Windows (Farrugia, 1997)'
_computing_publication_material 'WinGX publication routines (Farrugia, 1999)'
_computing_structure_refinement 'SHELXL-97 (Sheldrick, 1997)'
_computing_structure_solution 'SHELXS-86 (Sheldrick, 1990)'
_diffrn_ambient_temperature 293(2)
_diffrn_measured_fraction_theta_full 1
_diffrn_measured_fraction_theta_max 1
_diffrn_radiation_monochromator graphite
_diffrn_radiation_probe x-ray
_diffrn_radiation_type MoK\a
_diffrn_radiation_wavelength 0.71073
_diffrn_reflns_av_R_equivalents 0.0516
_diffrn_reflns_av_unetI/netI 0.1826
_diffrn_reflns_limit_h_max 10
_diffrn_reflns_limit_h_min 0
_diffrn_reflns_limit_k_max 10
_diffrn_reflns_limit_k_min -10
_diffrn_reflns_limit_l_max 24
_diffrn_reflns_limit_l_min -23
_diffrn_reflns_number 5545
_diffrn_reflns_theta_full 24.97
_diffrn_reflns_theta_max 24.97
_diffrn_reflns_theta_min 2.06
_exptl_absorpt_coefficient_mu 0.825
_exptl_crystal_colour pink
_exptl_crystal_density_diffrn 1.555
_exptl_crystal_density_method 'not measured'
_exptl_crystal_description prism
_exptl_crystal_F_000 726
_exptl_crystal_size_max 0.5
_exptl_crystal_size_mid 0.1
_exptl_crystal_size_min 0.07
_refine_diff_density_max 0.355
_refine_diff_density_min -0.694
_refine_diff_density_rms 0.089
_refine_ls_extinction_method none
_refine_ls_goodness_of_fit_ref 0.968
_refine_ls_hydrogen_treatment mixed
_refine_ls_matrix_type full
_refine_ls_number_parameters 388
_refine_ls_number_reflns 5166
_refine_ls_number_restraints 0
_refine_ls_restrained_S_all 0.968
_refine_ls_R_factor_all 0.1898
_refine_ls_R_factor_gt 0.0514
_refine_ls_shift/su_max 0.001
_refine_ls_shift/su_mean 0
_refine_ls_structure_factor_coef Fsqd
_refine_ls_weighting_details 'calc w=1/[\s^2^(Fo^2^)+(0.0507P)^2^+0.0000P] where P=(Fo^2^+2Fc^2^)/3'
_refine_ls_weighting_scheme calc
_refine_ls_wR_factor_gt 0.1041
_refine_ls_wR_factor_ref 0.1412
_reflns_number_gt 2205
_reflns_number_total 5166
_reflns_threshold_expression >2sigma(I)
_cod_data_source_file ic026000c_1.cif
_cod_data_source_block 1449pb50
_cod_original_cell_volume 1469.5(2)
_cod_database_code 4313172

loop_
_symmetry_equiv_pos_as_xyz
'x, y, z'
'-x, -y, -z'

loop_
_atom_site_label
_atom_site_type_symbol
_atom_site_fract_x
_atom_site_fract_y
_atom_site_fract_z
_atom_site_U_iso_or_equiv
_atom_site_adp_type
_atom_site_occupancy
_atom_site_symmetry_multiplicity
_atom_site_calc_flag
_atom_site_refinement_flags
_atom_site_disorder_assembly
_atom_site_disorder_group
Cu1 Cu 0.32752(11) 0.44448(9) 0.83661(4) 0.0308(2) Uani 1 1 d . . .
N1 N 0.2369(6) 0.6078(6) 0.9001(2) 0.0341(14) Uani 1 1 d . . .
H1 H 0.1259 0.6247 0.9087 0.041 Uiso 1 1 d R . .
N2 N 0.3223(6) 0.2652(6) 0.9106(2) 0.0351(14) Uani 1 1 d . . .
H2 H 0.2154 0.2648 0.9195 0.042 Uiso 1 1 d R . .
N3 N 0.3926(6) 0.2826(6) 0.7717(2) 0.0316(13) Uani 1 1 d . . .
H3 H 0.5022 0.2634 0.7568 0.038 Uiso 1 1 d R . .
N4 N 0.3089(6) 0.6322(6) 0.7621(2) 0.0295(13) Uani 1 1 d . . .
H4 H 0.4126 0.6388 0.7471 0.035 Uiso 1 1 d R . .
N5 N 0.3311(6) 0.4778(5) 0.6748(2) 0.0262(12) Uani 1 1 d . . .
N6 N 0.5533(6) 0.3280(6) 0.6109(2) 0.0315(13) Uani 1 1 d . . .
N7 N 0.7105(6) 0.4560(5) 0.5230(2) 0.0284(12) Uani 1 1 d . . .
N8 N 0.4867(6) 0.6064(6) 0.5952(2) 0.0298(12) Uani 1 1 d . . .
N9 N 0.7644(7) 0.1903(6) 0.5402(3) 0.0416(14) Uani 1 1 d . . .
H9A H 0.8433 0.184 0.5072 0.05 Uiso 1 1 d R . .
H9B H 0.7437 0.1065 0.5618 0.05 Uiso 1 1 d R . .
N10 N 0.6478(6) 0.7221(6) 0.5114(2) 0.0371(14) Uani 1 1 d . . .
H10A H 0.7273 0.7156 0.4786 0.045 Uiso 1 1 d R . .
H10B H 0.5901 0.8122 0.5229 0.045 Uiso 1 1 d R . .
C1 C 0.2986(10) 0.5691(9) 0.9658(3) 0.051(2) Uani 1 1 d . . .
H1A H 0.2443 0.6546 0.9922 0.061 Uiso 1 1 d R . .
H1B H 0.4159 0.5567 0.9587 0.061 Uiso 1 1 d R . .
C2 C 0.2698(9) 0.4178(9) 1.0052(3) 0.056(2) Uani 1 1 d . . .
H2A H 0.1537 0.4279 1.008 0.068 Uiso 1 1 d R . .
H2B H 0.2941 0.4077 1.051 0.068 Uiso 1 1 d R . .
C3 C 0.3703(9) 0.2679(8) 0.9760(3) 0.0449(19) Uani 1 1 d . . .
H3A H 0.4866 0.2596 0.9701 0.054 Uiso 1 1 d R . .
H3B H 0.354 0.1782 1.0076 0.054 Uiso 1 1 d R . .
C4 C 0.4163(9) 0.1178(7) 0.8818(3) 0.0401(18) Uani 1 1 d . . .
H4A H 0.3903 0.0285 0.9104 0.048 Uiso 1 1 d R . .
H4B H 0.5339 0.1014 0.8785 0.048 Uiso 1 1 d R . .
C5 C 0.3663(8) 0.1358(7) 0.8130(3) 0.0369(17) Uani 1 1 d . . .
H5A H 0.4322 0.0459 0.7907 0.044 Uiso 1 1 d R . .
H5B H 0.2512 0.1408 0.817 0.044 Uiso 1 1 d R . .
C6 C 0.3028(8) 0.3366(7) 0.7127(3) 0.0331(16) Uani 1 1 d . . .
H6A H 0.338 0.2554 0.6836 0.04 Uiso 1 1 d R . .
H6B H 0.1856 0.3557 0.7276 0.04 Uiso 1 1 d R . .
C7 C 0.2393(8) 0.6203(7) 0.7027(3) 0.0346(17) Uani 1 1 d . . .
H7A H 0.1256 0.6207 0.7164 0.042 Uiso 1 1 d R . .
H7B H 0.2402 0.7103 0.6684 0.042 Uiso 1 1 d R . .
C8 C 0.2147(8) 0.7749(7) 0.7928(3) 0.0368(17) Uani 1 1 d . . .
H8A H 0.0974 0.7896 0.7961 0.044 Uiso 1 1 d R . .
H8B H 0.2386 0.8661 0.7651 0.044 Uiso 1 1 d R . .
C9 C 0.2636(9) 0.7544(8) 0.8622(3) 0.0432(19) Uani 1 1 d . . .
H9C H 0.3787 0.7488 0.8586 0.052 Uiso 1 1 d R . .
H9D H 0.1974 0.843 0.8853 0.052 Uiso 1 1 d R . .
C10 C 0.4625(8) 0.4723(7) 0.6253(3) 0.0287(15) Uani 1 1 d . . .
C11 C 0.6743(7) 0.3285(7) 0.5580(3) 0.0281(15) Uani 1 1 d . . .
C12 C 0.6139(8) 0.5921(7) 0.5444(3) 0.0311(15) Uani 1 1 d . . .
O1 O 0.5988(5) 0.4283(5) 0.8487(2) 0.0463(13) Uani 1 1 d . . .
H11 H 0.6155 0.4721 0.8096 0.07 Uiso 1 1 d R . .
H12 H 0.6818 0.3596 0.8551 0.07 Uiso 1 1 d R . .
O2 O 0.0101(6) 0.4916(6) 0.8421(2) 0.0528(14) Uani 1 1 d . . .
H21 H -0.0848 0.5808 0.84 0.079 Uiso 1 1 d R . .
H22 H -0.05 0.4217 0.8547 0.079 Uiso 1 1 d R . .
O3 O 1.0263(6) 0.0321(5) 0.6532(2) 0.0505(13) Uani 1 1 d . . .
H31 H 1.0307 0.1374 0.6314 0.076 Uiso 1 1 d R . .
H32 H 0.9598 -0.0214 0.6293 0.076 Uiso 1 1 d R . .
O4 O 0.7880(6) 0.0811(6) 0.7724(2) 0.0606(15) Uani 1 1 d . . .
H41 H 0.8649 0.075 0.8072 0.091 Uiso 1 1 d R . .
H42 H 0.8745 0.0661 0.73 0.091 Uiso 1 1 d R . .
O5 O 0.7427(7) 0.7804(5) 0.8278(2) 0.0632(15) Uani 1 1 d . . .
H51 H 0.7817 0.865 0.8072 0.095 Uiso 1 1 d R . .
H52 H 0.6795 0.74 0.7949 0.095 Uiso 1 1 d R . .
O6 O 0.5769(6) 1.0118(5) 0.6629(3) 0.0663(16) Uani 1 1 d . . .
H61 H 0.5333 1.1322 0.6619 0.099 Uiso 1 1 d R . .
H62 H 0.5626 1.001 0.7071 0.099 Uiso 1 1 d R . .
O7 O 0.3667(7) 0.9380(6) 0.6000(3) 0.091(2) Uani 1 1 d . . .
H71 H 0.3778 0.8406 0.6006 0.137 Uiso 1 1 d R . .
H72 H 0.4661 1.0066 0.6231 0.137 Uiso 1 1 d R . .
C1B C 1.2295(8) 0.4015(7) 0.3087(3) 0.0306(15) Uani 1 1 d . . .
C2B C 1.1399(7) 0.5480(7) 0.3262(3) 0.0295(15) Uani 1 1 d . . .
H2B1 H 1.1633 0.6366 0.301 0.035 Uiso 1 1 d R . .
C3B C 1.0169(8) 0.5645(7) 0.3803(3) 0.0315(16) Uani 1 1 d . . .
C4B C 1.0661(8) 0.2801(7) 0.4001(3) 0.0313(15) Uani 1 1 d . . .
N1B N 0.9849(6) 0.4281(6) 0.4151(2) 0.0319(13) Uani 1 1 d . . .
H1B1 H 0.9071 0.438 0.4486 0.038 Uiso 1 1 d R . .
N2B N 1.1872(6) 0.2731(6) 0.3465(2) 0.0317(13) Uani 1 1 d . . .
H2B2 H 1.2418 0.182 0.3353 0.038 Uiso 1 1 d R . .
O1B O 1.3484(5) 0.3702(5) 0.2604(2) 0.0360(11) Uani 1 1 d . . .
O2B O 0.9272(5) 0.6901(5) 0.4017(2) 0.0407(12) Uani 1 1 d . . .
O3B O 1.0348(6) 0.1618(5) 0.4315(2) 0.0459(13) Uani 1 1 d . . .
C1C C 0.9418(9) 0.1366(8) 0.9162(4) 0.0418(18) Uani 1 1 d . . .
O1C O 0.8620(7) 0.0306(6) 0.9386(3) 0.0704(17) Uani 1 1 d . . .
H1C H 0.909 -0.0642 0.9706 0.106 Uiso 1 1 d R . .
O2C O 1.0434(6) 0.1437(6) 0.9509(2) 0.0555(14) Uani 1 1 d . . .
O3C O 0.9096(6) 0.2177(6) 0.8602(2) 0.0533(14) Uani 1 1 d . . .

loop_
_atom_site_aniso_label
_atom_site_aniso_U_11
_atom_site_aniso_U_22
_atom_site_aniso_U_33
_atom_site_aniso_U_23
_atom_site_aniso_U_13
_atom_site_aniso_U_12
Cu1 0.0325(5) 0.0275(4) 0.0316(5) -0.0048(3) -0.0019(4) -0.0088(4)
N1 0.030(3) 0.042(3) 0.029(3) -0.010(3) -0.001(3) -0.008(3)
N2 0.025(3) 0.041(3) 0.036(3) 0.002(3) -0.008(3) -0.006(3)
N3 0.025(3) 0.036(3) 0.031(3) 0.000(3) -0.006(3) -0.006(3)
N4 0.024(3) 0.036(3) 0.027(3) -0.005(3) -0.001(2) -0.008(3)
N5 0.023(3) 0.023(3) 0.029(3) -0.006(2) 0.000(2) -0.002(2)
N6 0.032(3) 0.029(3) 0.031(3) -0.005(2) 0.003(3) -0.008(3)
N7 0.027(3) 0.020(3) 0.035(3) -0.006(2) -0.001(2) -0.005(2)
N8 0.029(3) 0.028(3) 0.027(3) -0.001(2) -0.005(2) -0.003(3)
N9 0.039(4) 0.030(3) 0.045(3) 0.001(3) 0.013(3) -0.010(3)
N10 0.033(3) 0.025(3) 0.044(3) -0.006(3) 0.007(3) -0.002(3)
C1 0.057(5) 0.057(5) 0.039(4) -0.019(4) -0.005(4) -0.013(4)
C2 0.041(5) 0.082(6) 0.035(4) -0.014(4) 0.002(4) -0.004(5)
C3 0.038(4) 0.058(5) 0.032(4) 0.010(4) -0.008(3) -0.012(4)
C4 0.041(4) 0.026(4) 0.046(4) 0.012(3) -0.002(4) -0.012(3)
C5 0.033(4) 0.019(3) 0.054(5) -0.001(3) -0.005(4) -0.005(3)
C6 0.024(4) 0.043(4) 0.031(4) -0.013(3) -0.001(3) -0.005(3)
C7 0.033(4) 0.032(4) 0.033(4) -0.010(3) -0.001(3) 0.001(3)
C8 0.037(4) 0.030(4) 0.041(4) -0.007(3) -0.007(3) -0.004(3)
C9 0.048(5) 0.039(4) 0.043(4) -0.023(4) 0.004(4) -0.009(4)
C10 0.030(4) 0.030(4) 0.024(3) -0.009(3) 0.000(3) -0.006(3)
C11 0.023(4) 0.029(4) 0.029(4) -0.003(3) -0.004(3) -0.004(3)
C12 0.036(4) 0.034(4) 0.026(4) -0.008(3) -0.004(3) -0.013(3)
O1 0.031(3) 0.052(3) 0.050(3) 0.009(2) -0.005(2) -0.013(2)
O2 0.033(3) 0.054(3) 0.070(3) 0.001(3) -0.005(3) -0.016(2)
O3 0.058(3) 0.034(3) 0.059(3) 0.001(2) -0.007(3) -0.017(3)
O4 0.059(4) 0.067(4) 0.058(3) -0.015(3) 0.003(3) -0.025(3)
O5 0.084(4) 0.044(3) 0.064(3) -0.003(3) -0.017(3) -0.021(3)
O6 0.063(4) 0.033(3) 0.083(4) -0.012(3) 0.014(3) 0.002(3)
O7 0.064(4) 0.045(3) 0.160(6) -0.042(4) 0.017(4) -0.014(3)
C1B 0.024(4) 0.035(4) 0.033(4) 0.002(3) -0.013(3) -0.009(3)
C2B 0.033(4) 0.021(3) 0.028(3) 0.002(3) 0.006(3) -0.008(3)
C3B 0.041(4) 0.021(3) 0.033(4) -0.002(3) -0.012(3) -0.008(3)
C4B 0.034(4) 0.032(4) 0.029(4) -0.005(3) 0.003(3) -0.014(3)
N1B 0.031(3) 0.032(3) 0.030(3) -0.004(2) 0.002(2) -0.009(3)
N2B 0.034(3) 0.021(3) 0.036(3) -0.008(2) 0.009(3) -0.008(2)
O1B 0.034(3) 0.036(3) 0.035(3) -0.005(2) 0.007(2) -0.013(2)
O2B 0.044(3) 0.022(2) 0.051(3) -0.008(2) 0.006(2) -0.008(2)
O3B 0.054(3) 0.025(3) 0.051(3) -0.001(2) 0.019(3) -0.017(2)
C1C 0.031(4) 0.042(4) 0.048(5) 0.000(4) 0.005(4) -0.012(4)
O1C 0.070(4) 0.074(4) 0.080(4) 0.032(3) -0.031(3) -0.051(3)
O2C 0.052(4) 0.061(4) 0.057(3) 0.018(3) -0.019(3) -0.030(3)
O3C 0.046(3) 0.051(3) 0.059(3) 0.010(3) -0.012(3) -0.017(3)

loop_
_atom_type_symbol
_atom_type_description
_atom_type_scat_dispersion_real
_atom_type_scat_dispersion_imag
_atom_type_scat_source
C C 0.0033 0.0016 'International Tables Vol C Tables 4.2.6.8 and 6.1.1.4'
H H 0 0 'International Tables Vol C Tables 4.2.6.8 and 6.1.1.4'
N N 0.0061 0.0033 'International Tables Vol C Tables 4.2.6.8 and 6.1.1.4'
O O 0.0106 0.006 'International Tables Vol C Tables 4.2.6.8 and 6.1.1.4'
Cu Cu 0.3201 1.2651 'International Tables Vol C Tables 4.2.6.8 and 6.1.1.4'

loop_
_geom_angle_atom_site_label_1
_geom_angle_atom_site_label_2
_geom_angle_atom_site_label_3
_geom_angle
_geom_angle_site_symmetry_1
_geom_angle_site_symmetry_3
_geom_angle_publ_flag
N2 Cu1 N1 93.7(2) . . ?
N2 Cu1 N3 86.1(2) . . ?
N1 Cu1 N3 173.7(2) . . ?
N2 Cu1 N4 174.5(2) . . ?
N1 Cu1 N4 84.8(2) . . ?
N3 Cu1 N4 94.77(19) . . ?
N2 Cu1 O1 92.58(18) . . ?
N1 Cu1 O1 90.28(19) . . ?
N3 Cu1 O1 96.04(18) . . ?
N4 Cu1 O1 92.69(18) . . ?
N2 Cu1 O2 85.92(18) . . ?
N1 Cu1 O2 79.39(19) . . ?
N3 Cu1 O2 94.29(18) . . ?
N4 Cu1 O2 88.62(18) . . ?
O1 Cu1 O2 169.44(16) . . ?
C1 N1 C9 111.7(5) . . ?
C1 N1 Cu1 117.1(4) . . ?
C9 N1 Cu1 106.7(4) . . ?
C3 N2 C4 112.4(5) . . ?
C3 N2 Cu1 118.8(4) . . ?
C4 N2 Cu1 107.3(4) . . ?
C6 N3 C5 113.4(5) . . ?
C6 N3 Cu1 112.7(4) . . ?
C5 N3 Cu1 106.0(4) . . ?
C8 N4 C7 112.2(5) . . ?
C8 N4 Cu1 107.9(4) . . ?
C7 N4 Cu1 114.5(4) . . ?
C10 N5 C6 121.1(5) . . ?
C10 N5 C7 121.7(5) . . ?
C6 N5 C7 115.5(5) . . ?
C10 N6 C11 113.9(5) . . ?
C11 N7 C12 114.2(5) . . ?
C10 N8 C12 114.6(5) . . ?
N1 C1 C2 111.7(6) . . ?
C3 C2 C1 115.8(6) . . ?
N2 C3 C2 111.4(6) . . ?
N2 C4 C5 107.0(5) . . ?
N3 C5 C4 109.4(5) . . ?
N5 C6 N3 111.5(5) . . ?
N5 C7 N4 111.0(5) . . ?
N4 C8 C9 107.9(5) . . ?
N1 C9 C8 108.0(5) . . ?
N8 C10 N6 126.2(5) . . ?
N8 C10 N5 118.0(5) . . ?
N6 C10 N5 115.8(5) . . ?
N9 C11 N7 117.7(5) . . ?
N9 C11 N6 116.6(5) . . ?
N7 C11 N6 125.7(5) . . ?
N10 C12 N7 116.0(5) . . ?
N10 C12 N8 118.6(6) . . ?
N7 C12 N8 125.4(6) . . ?
O1B C1B C2B 127.0(6) . . ?
O1B C1B N2B 115.5(5) . . ?
C2B C1B N2B 117.4(6) . . ?
C3B C2B C1B 121.0(6) . . ?
O2B C3B C2B 127.3(6) . . ?
O2B C3B N1B 115.7(6) . . ?
C2B C3B N1B 117.0(6) . . ?
O3B C4B N2B 121.8(6) . . ?
O3B C4B N1B 123.9(6) . . ?
N2B C4B N1B 114.3(5) . . ?
C4B N1B C3B 125.3(5) . . ?
C4B N2B C1B 125.0(5) . . ?
O2C C1C O3C 126.2(7) . . ?
O2C C1C O1C 118.0(7) . . ?
O3C C1C O1C 115.8(7) . . ?

loop_
_geom_bond_atom_site_label_1
_geom_bond_atom_site_label_2
_geom_bond_distance
_geom_bond_site_symmetry_2
_geom_bond_publ_flag
Cu1 N2 2.004(5) . ?
Cu1 N1 2.020(5) . ?
Cu1 N3 2.035(5) . ?
Cu1 N4 2.041(5) . ?
Cu1 O1 2.357(4) . ?
Cu1 O2 2.621(5) . ?
N1 C1 1.465(8) . ?
N1 C9 1.473(8) . ?
N2 C3 1.467(7) . ?
N2 C4 1.488(8) . ?
N3 C6 1.465(7) . ?
N3 C5 1.498(7) . ?
N4 C8 1.474(7) . ?
N4 C7 1.477(7) . ?
N5 C10 1.366(7) . ?
N5 C6 1.437(7) . ?
N5 C7 1.441(7) . ?
N6 C10 1.348(7) . ?
N6 C11 1.355(7) . ?
N7 C11 1.338(7) . ?
N7 C12 1.348(7) . ?
N8 C10 1.321(7) . ?
N8 C12 1.353(7) . ?
N9 C11 1.324(7) . ?
N10 C12 1.338(7) . ?
C1 C2 1.526(10) . ?
C2 C3 1.522(9) . ?
C4 C5 1.500(8) . ?
C8 C9 1.504(8) . ?
C1B O1B 1.283(7) . ?
C1B C2B 1.382(8) . ?
C1B N2B 1.387(7) . ?
C2B C3B 1.376(8) . ?
C3B O2B 1.258(7) . ?
C3B N1B 1.391(7) . ?
C4B O3B 1.226(7) . ?
C4B N2B 1.360(7) . ?
C4B N1B 1.364(7) . ?
C1C O2C 1.246(8) . ?
C1C O3C 1.256(8) . ?
C1C O1C 1.328(7) . ?

loop_
_geom_hbond_atom_site_label_D
_geom_hbond_atom_site_label_H
_geom_hbond_atom_site_label_A
_geom_hbond_distance_DH
_geom_hbond_distance_HA
_geom_hbond_distance_DA
_geom_hbond_angle_DHA
_geom_hbond_site_symmetry_A
N1B H1B1 N7 0.86 2.04 2.900(7) 174.9 .
N9 H9A O3B 0.86 2.03 2.888(6) 177.8 .
N10 H10A O2B 0.86 2.09 2.950(6) 177.2 .
